data_2310390
loop_
_publ_author_name
'Giglio, E.'
'Puliti, R.'

_publ_section_title
;
 Crystal structure of trimeric phosphonitrilic bromide
;
_journal_name_full 'Acta Crystallographica (1,1948-23,1967)'
_journal_page_first 304
_journal_page_last 307
_journal_volume 22
_journal_year 1967
_chemical_formula_sum 'Br6 N3 P3'
_chemical_name_systematic 'P3 N3 Br6'
_space_group_IT_number 62
_symmetry_space_group_name_Hall '-P 2n 2ac'
_symmetry_space_group_name_H-M 'P c m n'
_cell_angle_alpha 90
_cell_angle_beta 90
_cell_angle_gamma 90
_cell_formula_units_Z 4
_cell_length_a 6.63
_cell_length_b 13.36
_cell_length_c 14.43
_cell_volume 1278.163
_citation_journal_id_ASTM ACCRA9
_cod_data_source_file Giglio_ACCRA9_1967_1409.cif
_cod_data_source_block Br6N3P3
_cod_original_sg_symbol_Hall '-P 2ac 2n (z,y,-x)'
_cod_database_code 2310390

loop_
_symmetry_equiv_pos_as_xyz
x,y,z
x+1/2,-y,-z+1/2
-x+1/2,-y+1/2,z+1/2
-x,y+1/2,-z
-x,-y,-z
-x-1/2,y,z-1/2
x-1/2,y-1/2,-z-1/2
x,-y-1/2,z

loop_
_atom_site_label
_atom_site_type_symbol
_atom_site_fract_x
_atom_site_fract_y
_atom_site_fract_z
_atom_site_occupancy
_atom_site_U_iso_or_equiv
Br4 Br-1 0.3818 0.0503 0.1804 1 0.0
P2 P+5 0.553 0.1465 0.0916 1 0.0
Br3 Br-1 0.848 0.0716 0.083 1 0.0
Br2 Br-1 0.1015 0.25 -0.1089 1 0.0
N1 N-3 0.591 0.25 0.136 1 0.0
P1 P+5 0.41 0.25 -0.0595 1 0.0
N2 N-3 0.429 0.147 -0.003 1 0.0
Br1 Br-1 0.5807 0.25 -0.19 1 0.0
